data_7211226
loop_
_publ_author_name
'Thompson, John R.'
'Roberts, Ryan J.'
'Williams, Vance E.'
'Leznoff, Daniel B.'

_publ_section_title
;
 Birefringent, emissive coordination polymers incorporating
 bis(benzimidazole)pyridine as an anisotropic building block
;
_journal_issue 45
_journal_name_full CrystEngComm
_journal_page_first 9387
_journal_paper_doi 10.1039/c3ce41556b
_journal_volume 15
_journal_year 2013
_chemical_formula_moiety 'C48 H32 Au3 Eu N18'
_chemical_formula_sum 'C48 H32 Au3 Eu N18'
_chemical_formula_weight 1603.77
_space_group_IT_number 19
_symmetry_cell_setting orthorhombic
_symmetry_space_group_name_Hall 'P 2ac 2ab'
_symmetry_space_group_name_H-M 'P 21 21 21'
_atom_sites_solution_hydrogens geom
_cell_angle_alpha 90
_cell_angle_beta 90
_cell_angle_gamma 90
_cell_formula_units_Z 4
_cell_length_a 15.3869(3)
_cell_length_b 17.6799(3)
_cell_length_c 18.9791(4)
_cell_measurement_reflns_used 9922
_cell_measurement_temperature 296(2)
_cell_measurement_theta_max 25.89
_cell_measurement_theta_min 2.52
_cell_volume 5163.05(17)
_computing_cell_refinement 'Bruker SAINT'
_computing_data_collection 'Bruker APEX2'
_computing_data_reduction 'Bruker SAINT'
_computing_structure_solution
; 
 SIR92 (Altomare et al, 1994)
 CRYSTALS (Watkin, 1988) 
;
_diffrn_ambient_temperature 296(2)
_diffrn_measured_fraction_theta_full 1.000
_diffrn_measured_fraction_theta_max 0.999
_diffrn_measurement_device_type 'Bruker APEX-II CCD'
_diffrn_measurement_method '\f and \w scans'
_diffrn_radiation_monochromator graphite
_diffrn_radiation_type 'Mo K\a'
_diffrn_radiation_wavelength 0.71073
_diffrn_reflns_av_R_equivalents 0.0629
_diffrn_reflns_limit_h_max 19
_diffrn_reflns_limit_h_min -19
_diffrn_reflns_limit_k_max 21
_diffrn_reflns_limit_k_min -22
_diffrn_reflns_limit_l_max 23
_diffrn_reflns_limit_l_min -23
_diffrn_reflns_number 59086
_diffrn_reflns_theta_full 25.242
_diffrn_reflns_theta_max 26.371
_diffrn_reflns_theta_min 1.574
_exptl_absorpt_coefficient_mu 9.748
_exptl_absorpt_correction_T_max 0.7454
_exptl_absorpt_correction_T_min 0.4977
_exptl_absorpt_correction_type multi-scan
_exptl_absorpt_process_details '(Sheldrich , 1996)'
_exptl_crystal_colour 'pale yellow'
_exptl_crystal_density_diffrn 2.063
_exptl_crystal_description plate
_exptl_crystal_F_000 2984
_exptl_crystal_size_max 0.192
_exptl_crystal_size_mid 0.057
_exptl_crystal_size_min 0.032
_refine_diff_density_max 0.529
_refine_diff_density_min -0.941
_refine_ls_abs_structure_details
;
 Flack x determined using 3519 quotients [(I+)-(I-)]/[(I+)+(I-)]
 (Parsons and Flack (2004), Acta Cryst. A60, s61).
;
_refine_ls_abs_structure_Flack 0.005(4)
_refine_ls_extinction_method none
_refine_ls_goodness_of_fit_ref 0.900
_refine_ls_hydrogen_treatment constr
_refine_ls_matrix_type full
_refine_ls_number_parameters 633
_refine_ls_number_reflns 10550
_refine_ls_number_restraints 18
_refine_ls_restrained_S_all 0.902
_refine_ls_R_factor_all 0.0403
_refine_ls_R_factor_gt 0.0303
_refine_ls_shift/su_max 0.003
_refine_ls_shift/su_mean 0.000
_refine_ls_structure_factor_coef Fsqd
_refine_ls_weighting_details
;
 w=1/[\s^2^(Fo^2^)+(0.0255P)^2^]
 where P=(Fo^2^+2Fc^2^)/3
;
_refine_ls_weighting_scheme calc
_refine_ls_wR_factor_gt 0.0561
_refine_ls_wR_factor_ref 0.0599
_reflns_Friedel_coverage 0.815
_reflns_Friedel_fraction_full 0.999
_reflns_Friedel_fraction_max 0.998
_reflns_number_gt 8896
_reflns_number_total 10550
_reflns_threshold_expression 'I > 2\s(I)'
_cod_data_source_file c3ce41556b.txt
_cod_data_source_block JT2-9b
_cod_depositor_comments
;
The following automatic conversions were performed:

'_symmetry_cell_setting' value 'Orthorhombic' changed to
'orthorhombic' according to
/home/saulius/struct/CIF-dictionaries/cif_core.dic dictionary named
'cif_core.dic' version 2.4.2 from
2011-04-26.

'_exptl_absorpt_correction_type' value 'Multi-scan'
changed to 'multi-scan' according to
/home/saulius/struct/CIF-dictionaries/cif_core.dic dictionary named
'cif_core.dic' version 2.4.2 from 2011-04-26.

Automatic conversion script
Id: cif_fix_values 1891 2012-01-12 08:04:46Z andrius 
;
_cod_database_code 7211226

loop_
_symmetry_equiv_pos_as_xyz
'x, y, z'
'-x+1/2, -y, z+1/2'
'-x, y+1/2, -z+1/2'
'x+1/2, -y+1/2, -z'

loop_
_atom_site_label
_atom_site_type_symbol
_atom_site_fract_x
_atom_site_fract_y
_atom_site_fract_z
_atom_site_U_iso_or_equiv
_atom_site_adp_type
_atom_site_occupancy
_atom_site_site_symmetry_order
_atom_site_calc_flag
_atom_site_refinement_flags_posn
_atom_site_refinement_flags_adp
N1 N 0.2792(4) 0.7018(4) 0.1051(4) 0.0344(17) Uani 1 1 d . .
C1 C 0.3431(6) 0.6487(6) 0.0889(5) 0.041(2) Uani 1 1 d . .
Eu1 Eu 0.27296(3) 0.83971(2) 0.14845(2) 0.02621(10) Uani 1 1 d . .
Au1 Au 0.62106(2) 0.86607(2) 0.11122(2) 0.04281(11) Uani 1 1 d . .
N2 N 0.2163(5) 0.5985(5) 0.0607(4) 0.048(2) Uani 1 1 d . .
H22 H 0.1763 0.5681 0.0465 0.058 Uiso 1 1 calc R U
C2 C 0.4339(6) 0.6512(6) 0.0953(6) 0.052(3) Uani 1 1 d . .
H2 H 0.4624 0.6930 0.1141 0.062 Uiso 1 1 calc R U
Au2 Au 0.18030(3) 0.80319(2) -0.13523(2) 0.04374(11) Uani 1 1 d . .
N3 N 0.1252(4) 0.7796(4) 0.1153(4) 0.0314(17) Uani 1 1 d . .
Au3 Au 0.10471(3) 0.73875(3) 0.39301(2) 0.06358(15) Uani 1 1 d . .
C3 C 0.4783(8) 0.5888(7) 0.0724(7) 0.063(3) Uani 1 1 d . .
H3 H 0.5385 0.5887 0.0773 0.076 Uiso 1 1 calc R U
N4 N 0.1370(4) 0.9251(4) 0.1639(4) 0.0340(18) Uani 1 1 d . .
C4 C 0.4398(8) 0.5260(7) 0.0424(6) 0.063(3) Uani 1 1 d . .
H4 H 0.4740 0.4863 0.0260 0.076 Uiso 1 1 calc R U
C41 C 0.2253(6) 0.8229(6) -0.0393(5) 0.042(2) Uani 1 1 d . .
C9 C 0.0441(6) 0.6743(6) 0.0716(6) 0.047(3) Uani 1 1 d . .
H9 H 0.0432 0.6240 0.0573 0.057 Uiso 1 1 calc R U
N9 N 0.3031(4) 0.9766(4) 0.1065(4) 0.0320(17) Uani 1 1 d . .
C8 C 0.1214(6) 0.7086(5) 0.0916(4) 0.035(2) Uani 1 1 d . .
N8 N 0.3880(4) 0.9183(4) 0.2205(4) 0.0307(17) Uani 1 1 d . .
C7 C 0.2047(6) 0.6696(5) 0.0873(5) 0.035(2) Uani 1 1 d . .
N7 N 0.4299(5) 0.7726(4) 0.3477(4) 0.0363(18) Uani 1 1 d . .
H7 H 0.4624 0.7904 0.3807 0.044 Uiso 1 1 calc R U
C6 C 0.3042(7) 0.5849(6) 0.0609(6) 0.050(3) Uani 1 1 d . .
N6 N 0.3584(4) 0.7670(4) 0.2461(4) 0.0327(18) Uani 1 1 d . .
N5 N -0.0061(5) 0.9436(5) 0.1562(5) 0.047(2) Uani 1 1 d . .
H5 H -0.0599 0.9353 0.1466 0.056 Uiso 1 1 calc R U
C5 C 0.3506(8) 0.5222(7) 0.0369(7) 0.064(3) Uani 1 1 d . .
H5A H 0.3228 0.4801 0.0181 0.077 Uiso 1 1 calc R U
C39 C 0.4954(6) 0.8456(6) 0.0995(5) 0.038(2) Uani 1 1 d . .
C12 C 0.0511(5) 0.8195(5) 0.1178(5) 0.032(2) Uani 1 1 d . .
N12 N 0.8154(6) 0.9103(5) 0.1353(6) 0.075(3) Uani 1 1 d . .
C11 C -0.0278(6) 0.7902(6) 0.0958(6) 0.048(3) Uani 1 1 d . .
H11 H -0.0775 0.8201 0.0963 0.058 Uiso 1 1 calc R U
N11 N 0.4229(5) 0.8350(5) 0.0966(4) 0.0395(19) Uani 1 1 d . .
C10 C -0.0316(7) 0.7164(7) 0.0733(6) 0.057(3) Uani 1 1 d . .
H10 H -0.0842 0.6951 0.0594 0.068 Uiso 1 1 calc R U
N10 N 0.3622(5) 1.0906(4) 0.1197(4) 0.044(2) Uani 1 1 d . .
H10A H 0.3960 1.1255 0.1353 0.052 Uiso 1 1 calc R U
C14 C 0.0281(6) 1.0085(6) 0.1865(6) 0.045(3) Uani 1 1 d . .
N14 N 0.1060(7) 0.7841(6) -0.2867(5) 0.074(3) Uani 1 1 d . .
C13 C 0.0605(5) 0.8961(5) 0.1446(5) 0.034(2) Uani 1 1 d . .
N13 N 0.2483(5) 0.8373(5) 0.0168(4) 0.040(2) Uani 1 1 d . .
C16 C 0.0400(7) 1.1281(7) 0.2390(7) 0.064(3) Uani 1 1 d . .
H16 H 0.0161 1.1734 0.2546 0.076 Uiso 1 1 calc R U
N16 N 0.1869(6) 0.8092(5) 0.2578(4) 0.055(2) Uani 1 1 d . .
C15 C -0.0128(7) 1.0742(7) 0.2098(7) 0.060(3) Uani 1 1 d . .
H15 H -0.0725 1.0810 0.2057 0.073 Uiso 1 1 calc R U
N15 N 0.0352(8) 0.6789(6) 0.5362(5) 0.080(4) Uani 1 1 d . .
C42 C 0.1332(7) 0.7898(6) -0.2304(6) 0.052(3) Uani 1 1 d . .
C19 C 0.1167(6) 0.9966(5) 0.1911(5) 0.035(2) Uani 1 1 d . .
C25 C 0.3899(6) 0.7038(5) 0.3480(5) 0.036(2) Uani 1 1 d . .
C24 C 0.3865(7) 0.6474(6) 0.3985(5) 0.051(3) Uani 1 1 d . .
H24 H 0.4177 0.6508 0.4403 0.061 Uiso 1 1 calc R U
C23 C 0.3352(8) 0.5865(6) 0.3839(6) 0.060(3) Uani 1 1 d . .
H23 H 0.3298 0.5478 0.4168 0.072 Uiso 1 1 calc R U
C22 C 0.2912(8) 0.5817(6) 0.3210(7) 0.059(3) Uani 1 1 d . .
H222 H 0.2585 0.5383 0.3125 0.071 Uiso 1 1 calc R U
C21 C 0.2923(7) 0.6366(6) 0.2700(6) 0.048(3) Uani 1 1 d . .
H21 H 0.2606 0.6321 0.2286 0.058 Uiso 1 1 calc R U
C20 C 0.3442(6) 0.7002(5) 0.2840(5) 0.035(2) Uani 1 1 d . .
C26 C 0.4100(5) 0.8079(5) 0.2872(4) 0.031(2) Uani 1 1 d . .
C31 C 0.4132(6) 0.9873(5) 0.1982(5) 0.032(2) Uani 1 1 d . .
C27 C 0.4378(5) 0.8842(5) 0.2693(4) 0.031(2) Uani 1 1 d . .
C32 C 0.3604(5) 1.0180(5) 0.1415(5) 0.0287(19) Uani 1 1 d . .
C28 C 0.5123(7) 0.9164(6) 0.2983(5) 0.045(3) Uani 1 1 d . .
H28 H 0.5452 0.8907 0.3318 0.054 Uiso 1 1 calc R U
C33 C 0.3006(6) 1.0987(6) 0.0681(5) 0.041(2) Uani 1 1 d . .
C30 C 0.4867(6) 1.0238(6) 0.2244(5) 0.043(3) Uani 1 1 d . .
H30 H 0.5027 1.0714 0.2081 0.051 Uiso 1 1 calc R U
C29 C 0.5353(7) 0.9869(6) 0.2759(6) 0.051(3) Uani 1 1 d . .
H29 H 0.5839 1.0105 0.2951 0.061 Uiso 1 1 calc R U
C38 C 0.2628(6) 1.0273(5) 0.0599(5) 0.039(2) Uani 1 1 d . .
C35 C 0.2109(9) 1.1497(7) -0.0182(7) 0.080(4) Uani 1 1 d . .
H35 H 0.1929 1.1898 -0.0463 0.096 Uiso 1 1 calc R U
C34 C 0.2748(8) 1.1616(6) 0.0294(6) 0.062(3) Uani 1 1 d . .
H34 H 0.2999 1.2089 0.0359 0.074 Uiso 1 1 calc R U
C18 C 0.1683(6) 1.0521(6) 0.2229(6) 0.047(3) Uani 1 1 d . .
H18 H 0.2279 1.0455 0.2283 0.057 Uiso 1 1 calc R U
C17 C 0.1283(8) 1.1160(6) 0.2455(6) 0.057(3) Uani 1 1 d . .
H17 H 0.1619 1.1535 0.2665 0.069 Uiso 1 1 calc R U
N17 N 0.0584(14) 0.4840(10) 0.0362(11) 0.162(9) Uani 1 1 d . .
C47 C 0.858(4) 0.823(3) 0.322(4) 0.42(3) Uani 1 1 d D U
H47A H 0.8437 0.7986 0.2781 0.627 Uiso 1 1 calc R U
H47B H 0.8795 0.7865 0.3546 0.627 Uiso 1 1 calc R U
H47C H 0.9014 0.8610 0.3135 0.627 Uiso 1 1 calc R U
C48 C 0.788(5) 0.855(4) 0.348(5) 0.42(3) Uani 1 1 d D U
C43 C 0.0587(9) 0.6971(7) 0.4824(6) 0.067(3) Uani 1 1 d . .
C44 C 0.1543(7) 0.7842(7) 0.3065(6) 0.061(3) Uani 1 1 d . .
C40 C 0.7458(6) 0.8920(6) 0.1261(6) 0.052(3) Uani 1 1 d . .
C36 C 0.1712(9) 1.0795(8) -0.0268(7) 0.076(4) Uani 1 1 d . .
H36 H 0.1254 1.0749 -0.0584 0.091 Uiso 1 1 calc R U
C37 C 0.1980(7) 1.0166(6) 0.0105(6) 0.051(3) Uani 1 1 d . .
H37 H 0.1736 0.9692 0.0027 0.062 Uiso 1 1 calc R U
C45 C -0.0827(11) 0.4515(14) 0.1079(9) 0.191(13) Uani 1 1 d . .
H45A H -0.1340 0.4576 0.0797 0.287 Uiso 1 1 calc R U
H45B H -0.0867 0.4832 0.1489 0.287 Uiso 1 1 calc R U
H45C H -0.0776 0.3996 0.1223 0.287 Uiso 1 1 calc R U
C46 C -0.0061(15) 0.4730(10) 0.0665(10) 0.110(6) Uani 1 1 d . .
N18 N 0.813(3) 0.948(2) 0.3235(19) 0.333(18) Uani 1 1 d D U

loop_
_atom_site_aniso_label
_atom_site_aniso_U_11
_atom_site_aniso_U_22
_atom_site_aniso_U_33
_atom_site_aniso_U_23
_atom_site_aniso_U_13
_atom_site_aniso_U_12
N1 0.027(4) 0.034(4) 0.042(4) -0.002(4) -0.003(4) 0.003(4)
C1 0.041(6) 0.040(6) 0.042(6) 0.000(5) -0.003(4) 0.000(5)
Eu1 0.0187(2) 0.0327(2) 0.0272(2) 0.00224(19) -0.00148(17) -0.00367(18)
Au1 0.02147(17) 0.0441(2) 0.0628(3) -0.0040(2) 0.00030(17) -0.00115(17)
N2 0.033(5) 0.047(6) 0.064(6) -0.016(5) -0.005(4) -0.006(4)
C2 0.038(6) 0.041(7) 0.076(8) -0.001(6) -0.004(5) -0.001(5)
Au2 0.0452(2) 0.0532(2) 0.0328(2) 0.00168(19) -0.00545(17) -0.00633(19)
N3 0.025(4) 0.036(4) 0.033(4) -0.001(3) -0.001(3) 0.000(3)
Au3 0.0697(3) 0.0825(4) 0.0385(2) 0.0063(2) 0.0196(2) -0.0130(3)
C3 0.041(7) 0.050(8) 0.099(10) -0.006(7) -0.006(6) 0.016(6)
N4 0.024(4) 0.037(5) 0.042(5) -0.002(4) 0.000(3) -0.009(3)
C4 0.059(8) 0.060(9) 0.070(8) 0.001(7) 0.006(6) 0.024(7)
C41 0.035(5) 0.047(7) 0.043(6) 0.007(5) 0.003(5) 0.000(5)
C9 0.040(6) 0.043(7) 0.059(7) -0.020(5) -0.002(5) -0.010(5)
N9 0.026(4) 0.036(4) 0.034(4) 0.009(4) -0.006(3) -0.003(3)
C8 0.031(5) 0.041(6) 0.033(5) -0.003(4) -0.002(4) -0.002(5)
N8 0.026(4) 0.040(5) 0.026(4) 0.007(3) 0.000(3) -0.006(4)
C7 0.034(5) 0.034(6) 0.036(5) -0.006(4) -0.002(4) -0.004(4)
N7 0.037(4) 0.044(5) 0.028(4) 0.009(4) -0.001(3) 0.005(4)
C6 0.049(7) 0.045(7) 0.056(7) -0.011(5) -0.002(5) 0.006(5)
N6 0.030(4) 0.033(4) 0.035(4) 0.009(4) -0.003(3) 0.002(3)
N5 0.015(4) 0.052(5) 0.074(6) -0.015(5) -0.010(4) 0.000(4)
C5 0.062(8) 0.050(7) 0.080(9) -0.023(7) -0.002(6) 0.010(6)
C39 0.034(5) 0.043(6) 0.036(5) 0.007(5) 0.003(4) 0.000(4)
C12 0.021(4) 0.042(6) 0.035(5) -0.003(4) 0.000(4) -0.003(4)
N12 0.024(5) 0.073(7) 0.130(10) -0.023(7) -0.006(6) 0.001(5)
C11 0.023(5) 0.059(7) 0.062(7) -0.008(6) -0.003(5) -0.002(5)
N11 0.024(4) 0.050(5) 0.044(5) -0.004(4) 0.004(3) -0.006(4)
C10 0.030(6) 0.067(9) 0.073(8) -0.021(7) -0.004(5) -0.006(5)
N10 0.046(5) 0.038(5) 0.047(5) 0.013(4) -0.010(4) -0.011(4)
C14 0.029(5) 0.050(7) 0.056(7) -0.004(5) -0.010(5) 0.004(5)
N14 0.094(8) 0.084(8) 0.043(6) 0.012(5) -0.015(6) -0.038(7)
C13 0.021(4) 0.036(5) 0.045(6) 0.002(5) -0.003(4) 0.001(4)
N13 0.037(5) 0.051(5) 0.033(4) -0.003(4) 0.000(3) -0.006(4)
C16 0.046(7) 0.042(7) 0.103(10) -0.027(7) 0.001(6) 0.012(6)
N16 0.043(5) 0.079(7) 0.043(5) 0.022(5) 0.012(4) 0.009(5)
C15 0.040(6) 0.047(7) 0.094(10) -0.013(7) 0.003(6) 0.011(6)
N15 0.118(10) 0.072(8) 0.049(6) 0.001(5) 0.032(6) -0.021(7)
C42 0.068(8) 0.040(6) 0.046(6) 0.010(5) -0.008(6) -0.020(6)
C19 0.030(5) 0.036(6) 0.039(5) 0.005(4) 0.004(4) -0.001(4)
C25 0.040(5) 0.034(5) 0.034(5) 0.008(4) 0.001(4) 0.006(5)
C24 0.069(7) 0.042(7) 0.041(6) 0.007(5) 0.004(6) 0.007(6)
C23 0.085(9) 0.039(7) 0.056(7) 0.019(6) 0.006(7) 0.013(6)
C22 0.066(8) 0.033(6) 0.078(9) 0.019(6) 0.011(7) -0.003(6)
C21 0.047(6) 0.044(6) 0.054(6) 0.005(5) -0.004(5) -0.005(5)
C20 0.038(5) 0.027(5) 0.041(5) 0.008(4) 0.004(4) 0.000(4)
C26 0.028(5) 0.036(5) 0.029(4) -0.001(4) -0.004(4) 0.006(4)
C31 0.026(5) 0.037(6) 0.034(5) 0.002(4) 0.000(4) -0.006(4)
C27 0.025(5) 0.038(6) 0.029(5) 0.002(4) 0.002(4) 0.002(4)
C32 0.026(4) 0.028(5) 0.032(5) -0.002(4) 0.002(4) -0.012(4)
C28 0.046(6) 0.050(7) 0.039(6) 0.011(5) -0.013(5) -0.014(5)
C33 0.036(6) 0.041(6) 0.048(6) 0.010(5) -0.002(4) -0.003(5)
C30 0.039(6) 0.040(6) 0.050(6) 0.008(5) -0.005(5) -0.010(5)
C29 0.048(7) 0.053(7) 0.052(7) 0.003(6) -0.022(5) -0.019(6)
C38 0.035(5) 0.036(6) 0.045(6) 0.012(5) -0.002(5) -0.004(5)
C35 0.095(10) 0.050(8) 0.095(10) 0.043(7) -0.032(8) -0.011(8)
C34 0.065(8) 0.040(6) 0.080(8) 0.029(6) -0.021(7) -0.011(6)
C18 0.027(5) 0.040(6) 0.076(8) -0.016(6) -0.004(5) -0.007(5)
C17 0.056(7) 0.039(6) 0.077(8) -0.015(6) 0.005(6) -0.017(6)
N17 0.20(2) 0.095(12) 0.19(2) -0.055(12) 0.084(16) -0.043(13)
C47 0.45(8) 0.34(4) 0.46(8) -0.07(6) -0.15(6) 0.10(5)
C48 0.48(8) 0.33(5) 0.44(7) -0.04(5) -0.01(7) 0.02(6)
C43 0.086(9) 0.067(8) 0.049(7) 0.002(7) 0.016(6) -0.020(7)
C44 0.055(7) 0.086(10) 0.043(6) 0.009(6) 0.014(5) 0.006(6)
C40 0.035(6) 0.038(6) 0.085(9) -0.006(6) -0.005(5) 0.004(5)
C36 0.069(9) 0.075(9) 0.083(9) 0.032(8) -0.036(7) -0.003(7)
C37 0.045(6) 0.050(7) 0.060(7) 0.011(6) -0.017(5) -0.003(5)
C45 0.108(13) 0.36(3) 0.104(14) -0.108(18) 0.052(12) -0.148(18)
C46 0.151(19) 0.066(11) 0.114(15) -0.017(10) 0.027(13) -0.012(12)
N18 0.41(5) 0.34(4) 0.24(3) 0.00(3) -0.03(3) 0.07(4)

loop_
_atom_type_symbol
_atom_type_description
_atom_type_scat_dispersion_real
_atom_type_scat_dispersion_imag
_atom_type_scat_source
C C 0.0033 0.0016 'International Tables Vol C Tables 4.2.6.8 and 6.1.1.4'
H H 0.0000 0.0000 'International Tables Vol C Tables 4.2.6.8 and 6.1.1.4'
N N 0.0061 0.0033 'International Tables Vol C Tables 4.2.6.8 and 6.1.1.4'
Eu Eu -0.1578 3.6682 'International Tables Vol C Tables 4.2.6.8 and 6.1.1.4'
Au Au -2.0133 8.8022 'International Tables Vol C Tables 4.2.6.8 and 6.1.1.4'

loop_
_geom_angle_atom_site_label_1
_geom_angle_atom_site_label_2
_geom_angle_atom_site_label_3
_geom_angle
_geom_angle_site_symmetry_3
C7 N1 C1 105.3(7) .
C7 N1 Eu1 117.2(6) .
C1 N1 Eu1 137.3(6) .
C6 C1 N1 109.2(9) .
C6 C1 C2 119.3(10) .
N1 C1 C2 131.4(9) .
N11 Eu1 N16 143.0(3) .
N11 Eu1 N13 75.5(2) .
N16 Eu1 N13 137.0(3) .
N11 Eu1 N1 79.0(2) .
N16 Eu1 N1 94.6(3) .
N13 Eu1 N1 71.0(2) .
N11 Eu1 N3 134.3(2) .
N16 Eu1 N3 69.5(3) .
N13 Eu1 N3 67.7(2) .
N1 Eu1 N3 64.3(2) .
N11 Eu1 N9 75.3(2) .
N16 Eu1 N9 123.2(3) .
N13 Eu1 N9 74.9(2) .
N1 Eu1 N9 141.3(2) .
N3 Eu1 N9 117.8(2) .
N11 Eu1 N4 143.5(2) .
N16 Eu1 N4 66.9(3) .
N13 Eu1 N4 90.1(2) .
N1 Eu1 N4 128.1(2) .
N3 Eu1 N4 63.8(2) .
N9 Eu1 N4 68.6(2) .
N11 Eu1 N6 78.4(2) .
N16 Eu1 N6 64.8(2) .
N13 Eu1 N6 140.3(2) .
N1 Eu1 N6 75.0(2) .
N3 Eu1 N6 114.4(2) .
N9 Eu1 N6 126.0(2) .
N4 Eu1 N6 127.7(2) .
N11 Eu1 N8 66.6(2) .
N16 Eu1 N8 92.2(3) .
N13 Eu1 N8 128.5(2) .
N1 Eu1 N8 129.8(2) .
N3 Eu1 N8 159.0(2) .
N9 Eu1 N8 63.0(2) .
N4 Eu1 N8 100.1(2) .
N6 Eu1 N8 63.4(2) .
C39 Au1 C40 176.7(4) .
C39 Au1 Au2 97.2(3) 4_565
C40 Au1 Au2 85.4(3) 4_565
C7 N2 C6 106.7(8) .
C3 C2 C1 116.4(10) .
C42 Au2 C41 176.6(4) .
C42 Au2 Au1 85.0(3) 4_465
C41 Au2 Au1 97.7(3) 4_465
C8 N3 C12 118.0(7) .
C8 N3 Eu1 120.4(6) .
C12 N3 Eu1 121.5(5) .
C43 Au3 C44 177.0(5) .
C2 C3 C4 124.4(11) .
C13 N4 C19 104.6(7) .
C13 N4 Eu1 117.1(6) .
C19 N4 Eu1 138.3(6) .
C5 C4 C3 119.8(11) .
N13 C41 Au2 176.5(9) .
C10 C9 C8 118.7(9) .
C32 N9 C38 104.9(7) .
C32 N9 Eu1 118.8(5) .
C38 N9 Eu1 135.4(6) .
N3 C8 C9 122.7(9) .
N3 C8 C7 115.2(8) .
C9 C8 C7 122.1(8) .
C27 N8 C31 117.2(7) .
C27 N8 Eu1 120.3(6) .
C31 N8 Eu1 120.6(5) .
N1 C7 N2 112.2(8) .
N1 C7 C8 122.9(8) .
N2 C7 C8 124.7(8) .
C26 N7 C25 108.4(8) .
N2 C6 C1 106.6(9) .
N2 C6 C5 129.9(10) .
C1 C6 C5 123.6(10) .
C26 N6 C20 104.5(7) .
C26 N6 Eu1 116.8(5) .
C20 N6 Eu1 134.6(6) .
C13 N5 C14 107.2(7) .
C4 C5 C6 116.5(11) .
N11 C39 Au1 176.1(9) .
N3 C12 C11 122.6(9) .
N3 C12 C13 114.7(7) .
C11 C12 C13 122.8(8) .
C10 C11 C12 119.1(9) .
C39 N11 Eu1 151.8(8) .
C11 C10 C9 118.9(10) .
C32 N10 C33 107.7(8) .
C19 C14 N5 105.9(9) .
C19 C14 C15 123.5(10) .
N5 C14 C15 130.5(9) .
N4 C13 N5 112.8(8) .
N4 C13 C12 122.8(8) .
N5 C13 C12 124.3(8) .
C41 N13 Eu1 164.7(8) .
C15 C16 C17 120.8(10) .
C44 N16 Eu1 168.8(9) .
C16 C15 C14 116.2(10) .
N14 C42 Au2 178.1(10) .
C14 C19 N4 109.5(8) .
C14 C19 C18 118.7(9) .
N4 C19 C18 131.7(9) .
N7 C25 C24 131.5(9) .
N7 C25 C20 105.2(7) .
C24 C25 C20 123.2(9) .
C23 C24 C25 116.7(10) .
C24 C23 C22 120.7(10) .
C21 C22 C23 124.2(11) .
C22 C21 C20 116.2(10) .
N6 C20 C21 131.8(9) .
N6 C20 C25 109.1(8) .
C21 C20 C25 119.0(9) .
N6 C26 N7 112.7(8) .
N6 C26 C27 122.9(8) .
N7 C26 C27 124.3(8) .
N8 C31 C30 122.7(8) .
N8 C31 C32 114.1(7) .
C30 C31 C32 123.0(8) .
N8 C27 C28 124.0(8) .
N8 C27 C26 114.1(7) .
C28 C27 C26 121.8(8) .
N9 C32 N10 112.7(8) .
N9 C32 C31 122.5(8) .
N10 C32 C31 124.8(8) .
C29 C28 C27 117.6(9) .
N10 C33 C34 131.1(10) .
N10 C33 C38 105.9(8) .
C34 C33 C38 123.0(9) .
C31 C30 C29 118.0(9) .
C28 C29 C30 120.5(9) .
C37 C38 C33 120.0(9) .
C37 C38 N9 131.2(9) .
C33 C38 N9 108.9(8) .
C34 C35 C36 122.4(11) .
C35 C34 C33 115.8(10) .
C17 C18 C19 117.6(9) .
C18 C17 C16 123.2(10) .
C47 C48 N18 97(7) .
N15 C43 Au3 174.0(12) .
N16 C44 Au3 176.6(11) .
N12 C40 Au1 176.6(10) .
C37 C36 C35 121.8(11) .
C38 C37 C36 116.9(10) .
N17 C46 C45 174(3) .

loop_
_geom_bond_atom_site_label_1
_geom_bond_atom_site_label_2
_geom_bond_distance
_geom_bond_site_symmetry_2
N1 C7 1.322(11) .
N1 C1 1.394(12) .
N1 Eu1 2.575(7) .
C1 C6 1.381(14) .
C1 C2 1.404(13) .
Eu1 N11 2.509(7) .
Eu1 N16 2.520(8) .
Eu1 N13 2.527(8) .
Eu1 N3 2.588(7) .
Eu1 N9 2.590(7) .
Eu1 N4 2.596(7) .
Eu1 N6 2.611(7) .
Eu1 N8 2.632(7) .
Au1 C39 1.980(9) .
Au1 C40 1.993(10) .
Au1 Au2 3.1611(6) 4_565
N2 C7 1.367(11) .
N2 C6 1.374(13) .
C2 C3 1.368(14) .
Au2 C42 1.961(11) .
Au2 C41 1.979(10) .
Au2 Au1 3.1611(6) 4_465
N3 C8 1.335(11) .
N3 C12 1.341(10) .
Au3 C43 1.980(12) .
Au3 C44 1.982(11) .
C3 C4 1.381(16) .
N4 C13 1.335(10) .
N4 C19 1.400(11) .
C4 C5 1.379(16) .
C41 N13 1.150(12) .
C9 C10 1.382(14) .
C9 C8 1.389(13) .
N9 C32 1.324(10) .
N9 C38 1.404(11) .
C8 C7 1.458(12) .
N8 C27 1.344(10) .
N8 C31 1.349(11) .
N7 C26 1.342(11) .
N7 C25 1.364(11) .
C6 C5 1.396(15) .
N6 C26 1.327(11) .
N6 C20 1.400(11) .
N5 C13 1.343(11) .
N5 C14 1.387(12) .
C39 N11 1.133(11) .
C12 C11 1.384(12) .
C12 C13 1.455(12) .
N12 C40 1.133(12) .
C11 C10 1.375(14) .
N10 C32 1.349(10) .
N10 C33 1.371(11) .
C14 C19 1.383(13) .
C14 C15 1.393(14) .
N14 C42 1.151(13) .
C16 C15 1.370(15) .
C16 C17 1.381(15) .
N16 C44 1.140(12) .
N15 C43 1.131(13) .
C19 C18 1.399(13) .
C25 C24 1.385(13) .
C25 C20 1.404(12) .
C24 C23 1.363(15) .
C23 C22 1.375(16) .
C22 C21 1.372(14) .
C21 C20 1.404(13) .
C26 C27 1.456(13) .
C31 C30 1.393(13) .
C31 C32 1.454(12) .
C27 C28 1.394(12) .
C28 C29 1.364(14) .
C33 C34 1.391(13) .
C33 C38 1.397(13) .
C30 C29 1.393(13) .
C38 C37 1.382(13) .
C35 C34 1.351(16) .
C35 C36 1.392(17) .
C18 C17 1.356(14) .
N17 C46 1.16(2) .
C47 C48 1.31(7) .
C48 N18 1.74(7) .
C36 C37 1.382(15) .
C45 C46 1.47(2) .
